data_7214180
loop_
_publ_author_name
'Zheng, Sheng-Run'
'Chen, Rui-Ling'
'Liu, Zi-Meng'
'Wen, Xi-Ling'
'Xie, Tao'
'Fan, Jun'
'Zhang, Wei-Guang'

_publ_section_title
;
 Construction of terpyridine--Ln(iii) coordination polymers: structural
 diversity, visible and NIR luminescence properties and response to
 nerve-agent mimics
;
_journal_issue 14
_journal_name_full CrystEngComm
_journal_page_first 2898
_journal_paper_doi 10.1039/c3ce42091d
_journal_volume 16
_journal_year 2014
_chemical_formula_sum 'C22 H15 Eu N3 O9 S2'
_chemical_formula_weight 681.45
_chemical_name_systematic
; 
 ? 
;
_space_group_IT_number 15
_symmetry_cell_setting monoclinic
_symmetry_space_group_name_Hall '-C 2yc'
_symmetry_space_group_name_H-M 'C 1 2/c 1'
_atom_sites_solution_hydrogens geom
_atom_sites_solution_primary direct
_atom_sites_solution_secondary difmap
_audit_creation_method SHELXL-97
_cell_angle_alpha 90.00
_cell_angle_beta 117.3370(10)
_cell_angle_gamma 90.00
_cell_formula_units_Z 8
_cell_length_a 20.1864(16)
_cell_length_b 18.5532(15)
_cell_length_c 13.8708(11)
_cell_measurement_temperature 296(2)
_cell_volume 4614.8(6)
_computing_cell_refinement 'Bruker XSCANS'
_computing_data_collection 'Bruker XSCANS'
_computing_data_reduction 'Bruker SHELXTL'
_computing_molecular_graphics 'Bruker SHELXTL'
_computing_publication_material 'Bruker SHELXTL'
_computing_structure_refinement 'Bruker SHELXTL'
_computing_structure_solution 'Bruker SHELXTL'
_diffrn_ambient_temperature 296(2)
_diffrn_measured_fraction_theta_full 0.997
_diffrn_measured_fraction_theta_max 0.997
_diffrn_measurement_device_type 'Bruker P4'
_diffrn_measurement_method '\w scans'
_diffrn_radiation_monochromator graphite
_diffrn_radiation_source 'fine-focus sealed tube'
_diffrn_radiation_type MoK\a
_diffrn_radiation_wavelength 0.71073
_diffrn_reflns_av_R_equivalents 0.0297
_diffrn_reflns_av_sigmaI/netI 0.0371
_diffrn_reflns_limit_h_max 22
_diffrn_reflns_limit_h_min -25
_diffrn_reflns_limit_k_max 18
_diffrn_reflns_limit_k_min -23
_diffrn_reflns_limit_l_max 17
_diffrn_reflns_limit_l_min -15
_diffrn_reflns_number 13490
_diffrn_reflns_theta_full 26.99
_diffrn_reflns_theta_max 26.99
_diffrn_reflns_theta_min 1.58
_exptl_absorpt_coefficient_mu 2.961
_exptl_absorpt_correction_T_max 0.6330
_exptl_absorpt_correction_T_min 0.4416
_exptl_crystal_colour red
_exptl_crystal_density_diffrn 1.962
_exptl_crystal_density_method 'not measured'
_exptl_crystal_description block
_exptl_crystal_F_000 2680
_exptl_crystal_size_max 0.33
_exptl_crystal_size_mid 0.30
_exptl_crystal_size_min 0.17
_refine_diff_density_max 1.601
_refine_diff_density_min -0.626
_refine_diff_density_rms 0.134
_refine_ls_extinction_method none
_refine_ls_goodness_of_fit_ref 1.001
_refine_ls_hydrogen_treatment constr
_refine_ls_matrix_type full
_refine_ls_number_parameters 334
_refine_ls_number_reflns 5043
_refine_ls_number_restraints 0
_refine_ls_restrained_S_all 1.001
_refine_ls_R_factor_all 0.0467
_refine_ls_R_factor_gt 0.0353
_refine_ls_shift/su_max 0.000
_refine_ls_shift/su_mean 0.000
_refine_ls_structure_factor_coef Fsqd
_refine_ls_weighting_details 'calc w=1/[\s^2^(Fo^2^)+(0.0634P)^2^+16.9874P] where P=(Fo^2^+2Fc^2^)/3'
_refine_ls_weighting_scheme calc
_refine_ls_wR_factor_gt 0.1010
_refine_ls_wR_factor_ref 0.1093
_reflns_number_gt 4061
_reflns_number_total 5043
_reflns_threshold_expression >2sigma(I)
_cod_data_source_file c3ce42091d.txt
_cod_data_source_block 7
_cod_depositor_comments
;
The following automatic conversions were performed:

'_symmetry_cell_setting' value 'Monoclinic' changed to 'monoclinic'
according to
/usr/data/users/saulius/crontab/automatic-downloads/current/RSC/lib/dictionaries/cif_core.dic
dictionary named 'cif_core.dic' version 2.4.2 from 2011-04-26.

Automatic conversion script
Id: cif_fix_values 2281 2013-09-26 08:29:07Z andrius 
;
_cod_original_sg_symbol_H-M 'C2/c  '
_cod_database_code 7214180

loop_
_symmetry_equiv_pos_as_xyz
'x, y, z'
'-x, y, -z+1/2'
'x+1/2, y+1/2, z'
'-x+1/2, y+1/2, -z+1/2'
'-x, -y, -z'
'x, -y, z-1/2'
'-x+1/2, -y+1/2, -z'
'x+1/2, -y+1/2, z-1/2'

loop_
_atom_site_label
_atom_site_type_symbol
_atom_site_fract_x
_atom_site_fract_y
_atom_site_fract_z
_atom_site_U_iso_or_equiv
_atom_site_adp_type
_atom_site_occupancy
_atom_site_symmetry_multiplicity
_atom_site_calc_flag
_atom_site_refinement_flags
Eu1 Eu 0.148429(13) 0.183483(14) 0.272681(17) 0.02774(10) Uani 1 1 d .
S2 S 0.04725(7) 0.12052(7) -0.60086(9) 0.0306(3) Uani 1 1 d .
S1 S 0.19352(9) 0.26853(9) -0.22231(11) 0.0474(4) Uani 1 1 d .
O4 O -0.03381(18) 0.1173(2) -0.6580(3) 0.0338(8) Uani 1 1 d .
O7 O 0.1825(2) 0.2909(2) 0.3832(3) 0.0404(9) Uani 1 1 d .
N2 N 0.1295(2) 0.1684(2) 0.0788(3) 0.0275(9) Uani 1 1 d .
C19 C 0.0713(3) 0.1317(3) -0.4612(4) 0.0281(10) Uani 1 1 d .
C6 C 0.0949(3) 0.2200(3) 0.0039(4) 0.0293(10) Uani 1 1 d .
C16 C 0.1061(3) 0.1476(3) -0.2436(4) 0.0293(10) Uani 1 1 d .
N3 N 0.2011(2) 0.0705(2) 0.2366(3) 0.0322(9) Uani 1 1 d .
N1 N 0.0808(3) 0.2846(3) 0.1438(4) 0.0388(10) Uani 1 1 d .
O5 O 0.0732(3) 0.1856(3) -0.6322(3) 0.0549(13) Uani 1 1 d .
C17 C 0.1316(3) 0.1974(3) -0.2946(4) 0.0311(11) Uani 1 1 d .
C20 C 0.0490(3) 0.0801(3) -0.4096(4) 0.0392(13) Uani 1 1 d .
H20A H 0.0216 0.0403 -0.4481 0.047 Uiso 1 1 calc R
C21 C 0.0676(3) 0.0879(3) -0.3014(4) 0.0361(12) Uani 1 1 d .
H21A H 0.0539 0.0523 -0.2668 0.043 Uiso 1 1 calc R
C10 C 0.1555(3) 0.1105(3) 0.0507(4) 0.0280(10) Uani 1 1 d .
O3 O 0.2391(2) 0.2764(3) -0.2781(3) 0.0542(12) Uani 1 1 d .
O8 O 0.2602(2) 0.3403(2) 0.5434(3) 0.0412(9) Uani 1 1 d .
C22 C 0.2338(3) 0.2882(3) 0.4792(4) 0.0342(11) Uani 1 1 d .
C9 C 0.1488(3) 0.1022(3) -0.0540(4) 0.0316(11) Uani 1 1 d .
H9A H 0.1663 0.0606 -0.0722 0.038 Uiso 1 1 calc R
O2 O 0.2366(3) 0.2437(4) -0.1138(3) 0.090(2) Uani 1 1 d .
C18 C 0.1135(3) 0.1892(3) -0.4038(4) 0.0319(11) Uani 1 1 d .
H18A H 0.1300 0.2228 -0.4377 0.038 Uiso 1 1 calc R
C7 C 0.0882(3) 0.2154(3) -0.0999(4) 0.0324(11) Uani 1 1 d .
H7A H 0.0650 0.2522 -0.1497 0.039 Uiso 1 1 calc R
C5 C 0.0630(3) 0.2817(3) 0.0384(4) 0.0347(11) Uani 1 1 d .
C15 C 0.2397(4) 0.0247(3) 0.3179(5) 0.0501(15) Uani 1 1 d .
H15A H 0.2457 0.0356 0.3869 0.060 Uiso 1 1 calc R
O6 O 0.0822(3) 0.0564(3) -0.6105(3) 0.0719(16) Uani 1 1 d .
C11 C 0.1951(3) 0.0558(3) 0.1364(4) 0.0304(10) Uani 1 1 d .
C8 C 0.1162(3) 0.1557(3) -0.1292(4) 0.0306(11) Uani 1 1 d .
O1 O 0.1483(3) 0.3304(3) -0.2340(6) 0.096(2) Uani 1 1 d .
C12 C 0.2253(3) -0.0069(3) 0.1187(4) 0.0439(13) Uani 1 1 d .
H12A H 0.2203 -0.0169 0.0500 0.053 Uiso 1 1 calc R
C4 C 0.0162(5) 0.3310(4) -0.0347(6) 0.065(2) Uani 1 1 d .
H4A H 0.0039 0.3269 -0.1078 0.078 Uiso 1 1 calc R
C13 C 0.2626(4) -0.0541(4) 0.2023(5) 0.0571(17) Uani 1 1 d .
H13A H 0.2819 -0.0967 0.1901 0.069 Uiso 1 1 calc R
C14 C 0.2711(4) -0.0382(4) 0.3035(6) 0.0591(17) Uani 1 1 d .
H14A H 0.2975 -0.0689 0.3616 0.071 Uiso 1 1 calc R
C1 C 0.0537(4) 0.3398(4) 0.1761(5) 0.0542(16) Uani 1 1 d .
H1A H 0.0676 0.3434 0.2498 0.065 Uiso 1 1 calc R
C2 C 0.0074(5) 0.3910(4) 0.1099(6) 0.076(2) Uani 1 1 d .
H2A H -0.0102 0.4279 0.1375 0.091 Uiso 1 1 calc R
C3 C -0.0131(6) 0.3872(4) 0.0005(7) 0.086(3) Uani 1 1 d .
H3A H -0.0453 0.4209 -0.0480 0.103 Uiso 1 1 calc R
O1W O 0.3221(6) -0.1213(7) 0.5258(9) 0.194(5) Uani 1 1 d .

loop_
_atom_site_aniso_label
_atom_site_aniso_U_11
_atom_site_aniso_U_22
_atom_site_aniso_U_33
_atom_site_aniso_U_23
_atom_site_aniso_U_13
_atom_site_aniso_U_12
Eu1 0.03307(15) 0.03485(16) 0.01698(14) -0.00607(9) 0.01295(11) -0.00861(10)
S2 0.0279(6) 0.0487(8) 0.0158(5) -0.0073(5) 0.0106(4) 0.0001(5)
S1 0.0526(8) 0.0648(10) 0.0341(7) -0.0239(7) 0.0277(7) -0.0338(8)
O4 0.0307(17) 0.051(2) 0.0181(16) 0.0018(15) 0.0098(14) 0.0036(16)
O7 0.051(2) 0.039(2) 0.0253(18) -0.0037(16) 0.0126(17) -0.0087(18)
N2 0.030(2) 0.034(2) 0.0205(19) -0.0057(16) 0.0142(17) -0.0086(17)
C19 0.029(2) 0.037(3) 0.018(2) -0.0059(19) 0.0103(19) -0.002(2)
C6 0.033(2) 0.037(3) 0.020(2) -0.004(2) 0.014(2) -0.011(2)
C16 0.031(2) 0.041(3) 0.018(2) -0.002(2) 0.0132(19) -0.004(2)
N3 0.038(2) 0.039(2) 0.0190(19) 0.0017(17) 0.0134(17) -0.0025(19)
N1 0.050(3) 0.041(3) 0.030(2) -0.004(2) 0.022(2) 0.001(2)
O5 0.057(3) 0.089(4) 0.027(2) -0.015(2) 0.027(2) -0.033(2)
C17 0.033(2) 0.042(3) 0.020(2) -0.009(2) 0.013(2) -0.011(2)
C20 0.054(3) 0.040(3) 0.027(3) -0.012(2) 0.022(2) -0.017(3)
C21 0.048(3) 0.039(3) 0.024(2) -0.005(2) 0.019(2) -0.012(2)
C10 0.031(2) 0.033(3) 0.020(2) -0.0054(19) 0.0127(19) -0.010(2)
O3 0.048(2) 0.088(3) 0.036(2) -0.022(2) 0.0274(19) -0.039(2)
O8 0.048(2) 0.044(2) 0.0247(19) -0.0065(17) 0.0111(17) -0.0100(18)
C22 0.038(3) 0.042(3) 0.027(3) -0.002(2) 0.019(2) -0.007(2)
C9 0.037(3) 0.038(3) 0.024(2) -0.008(2) 0.018(2) -0.006(2)
O2 0.081(3) 0.153(6) 0.025(2) -0.014(3) 0.014(2) -0.079(4)
C18 0.034(3) 0.043(3) 0.021(2) -0.003(2) 0.015(2) -0.012(2)
C7 0.037(3) 0.039(3) 0.023(2) -0.002(2) 0.015(2) -0.003(2)
C5 0.047(3) 0.035(3) 0.027(3) -0.002(2) 0.022(2) -0.005(2)
C15 0.072(4) 0.051(4) 0.033(3) 0.008(3) 0.029(3) 0.005(3)
O6 0.069(3) 0.099(4) 0.028(2) -0.016(2) 0.005(2) 0.049(3)
C11 0.036(2) 0.037(3) 0.019(2) -0.007(2) 0.013(2) -0.010(2)
C8 0.035(3) 0.042(3) 0.017(2) -0.003(2) 0.014(2) -0.012(2)
O1 0.100(5) 0.066(4) 0.137(7) -0.056(4) 0.065(5) -0.035(3)
C12 0.055(3) 0.046(3) 0.031(3) -0.005(2) 0.020(3) 0.005(3)
C4 0.112(6) 0.054(4) 0.038(4) 0.007(3) 0.042(4) 0.025(4)
C13 0.067(4) 0.052(4) 0.050(4) 0.000(3) 0.026(3) 0.014(3)
C14 0.074(4) 0.050(4) 0.050(4) 0.014(3) 0.025(3) 0.015(3)
C1 0.072(4) 0.060(4) 0.039(3) -0.003(3) 0.033(3) 0.011(4)
C2 0.120(7) 0.059(5) 0.065(5) 0.004(4) 0.057(5) 0.035(5)
C3 0.138(8) 0.069(5) 0.062(5) 0.020(4) 0.056(5) 0.046(5)
O1W 0.163(9) 0.254(13) 0.197(10) 0.129(10) 0.109(8) 0.064(9)

loop_
_atom_type_symbol
_atom_type_description
_atom_type_scat_dispersion_real
_atom_type_scat_dispersion_imag
_atom_type_scat_source
C C 0.0033 0.0016 'International Tables Vol C Tables 4.2.6.8 and 6.1.1.4'
H H 0.0000 0.0000 'International Tables Vol C Tables 4.2.6.8 and 6.1.1.4'
N N 0.0061 0.0033 'International Tables Vol C Tables 4.2.6.8 and 6.1.1.4'
O O 0.0106 0.0060 'International Tables Vol C Tables 4.2.6.8 and 6.1.1.4'
S S 0.1246 0.1234 'International Tables Vol C Tables 4.2.6.8 and 6.1.1.4'
Eu Eu -0.1578 3.6682 'International Tables Vol C Tables 4.2.6.8 and 6.1.1.4'

loop_
_geom_angle_atom_site_label_1
_geom_angle_atom_site_label_2
_geom_angle_atom_site_label_3
_geom_angle
_geom_angle_site_symmetry_1
_geom_angle_site_symmetry_3
O3 Eu1 O8 76.49(14) 7 7_556
O3 Eu1 O7 74.29(14) 7 .
O8 Eu1 O7 67.78(13) 7_556 .
O3 Eu1 O5 144.25(13) 7 1_556
O8 Eu1 O5 78.00(14) 7_556 1_556
O7 Eu1 O5 73.08(14) . 1_556
O3 Eu1 O4 141.88(12) 7 2_554
O8 Eu1 O4 129.18(12) 7_556 2_554
O7 Eu1 O4 137.28(13) . 2_554
O5 Eu1 O4 73.82(12) 1_556 2_554
O3 Eu1 N3 77.25(16) 7 .
O8 Eu1 N3 82.48(13) 7_556 .
O7 Eu1 N3 142.64(13) . .
O5 Eu1 N3 123.47(15) 1_556 .
O4 Eu1 N3 79.16(13) 2_554 .
O3 Eu1 N1 89.26(17) 7 .
O8 Eu1 N1 142.34(14) 7_556 .
O7 Eu1 N1 74.87(14) . .
O5 Eu1 N1 95.97(16) 1_556 .
O4 Eu1 N1 82.55(14) 2_554 .
N3 Eu1 N1 128.59(13) . .
O3 Eu1 N2 75.18(12) 7 .
O8 Eu1 N2 140.26(14) 7_556 .
O7 Eu1 N2 128.35(13) . .
O5 Eu1 N2 138.28(13) 1_556 .
O4 Eu1 N2 67.73(11) 2_554 .
N3 Eu1 N2 64.51(13) . .
N1 Eu1 N2 64.09(13) . .
O3 Eu1 C22 71.66(13) 7 7_556
O8 Eu1 C22 20.10(14) 7_556 7_556
O7 Eu1 C22 47.77(13) . 7_556
O5 Eu1 C22 75.76(13) 1_556 7_556
O4 Eu1 C22 142.47(12) 2_554 7_556
N3 Eu1 C22 100.25(13) . 7_556
N1 Eu1 C22 122.26(14) . 7_556
N2 Eu1 C22 145.95(12) . 7_556
O3 Eu1 C22 70.60(13) 7 .
O8 Eu1 C22 48.10(14) 7_556 .
O7 Eu1 C22 19.78(14) . .
O5 Eu1 C22 73.75(13) 1_556 .
O4 Eu1 C22 146.89(12) 2_554 .
N3 Eu1 C22 125.37(13) . .
N1 Eu1 C22 94.35(14) . .
N2 Eu1 C22 139.62(12) . .
C22 Eu1 C22 28.03(19) 7_556 .
O3 Eu1 S2 151.29(10) 7 1_556
O8 Eu1 S2 75.10(10) 7_556 1_556
O7 Eu1 S2 91.13(9) . 1_556
O5 Eu1 S2 20.70(11) 1_556 1_556
O4 Eu1 S2 63.76(8) 2_554 1_556
N3 Eu1 S2 102.90(9) . 1_556
N1 Eu1 S2 111.04(11) . 1_556
N2 Eu1 S2 131.41(9) . 1_556
C22 Eu1 S2 80.20(9) 7_556 1_556
C22 Eu1 S2 87.25(9) . 1_556
O6 S2 O4 113.4(3) . .
O6 S2 O5 113.8(3) . .
O4 S2 O5 109.9(2) . .
O6 S2 C19 107.5(2) . .
O4 S2 C19 105.9(2) . .
O5 S2 C19 105.8(2) . .
O6 S2 Eu1 78.5(3) . 1_554
O4 S2 Eu1 121.16(14) . 1_554
O5 S2 Eu1 36.02(18) . 1_554
C19 S2 Eu1 125.76(16) . 1_554
O2 S1 O1 115.3(4) . .
O2 S1 O3 111.4(3) . .
O1 S1 O3 112.7(4) . .
O2 S1 C17 106.6(3) . .
O1 S1 C17 106.6(3) . .
O3 S1 C17 103.1(2) . .
S2 O4 Eu1 145.3(2) . 2_554
C22 O7 Eu1 119.7(4) . .
C10 N2 C6 118.8(4) . .
C10 N2 Eu1 120.6(3) . .
C6 N2 Eu1 120.6(3) . .
C18 C19 C20 120.0(4) . .
C18 C19 S2 120.7(4) . .
C20 C19 S2 119.3(4) . .
N2 C6 C7 121.8(5) . .
N2 C6 C5 116.3(4) . .
C7 C6 C5 121.9(5) . .
C21 C16 C17 118.4(4) . .
C21 C16 C8 117.4(4) . .
C17 C16 C8 124.1(4) . .
C15 N3 C11 118.4(5) . .
C15 N3 Eu1 120.0(4) . .
C11 N3 Eu1 121.6(3) . .
C5 N1 C1 117.0(5) . .
C5 N1 Eu1 122.2(4) . .
C1 N1 Eu1 120.4(4) . .
S2 O5 Eu1 123.3(3) . 1_554
C18 C17 C16 120.3(4) . .
C18 C17 S1 117.3(4) . .
C16 C17 S1 122.2(4) . .
C21 C20 C19 119.9(5) . .
C20 C21 C16 121.2(5) . .
N2 C10 C9 121.9(5) . .
N2 C10 C11 117.2(4) . .
C9 C10 C11 120.9(5) . .
S1 O3 Eu1 148.1(2) . 7
C22 O8 Eu1 118.7(4) . 7_556
O7 C22 O8 126.6(5) . .
O7 C22 C22 115.4(6) . 7_556
O8 C22 C22 118.0(6) . 7_556
O7 C22 Eu1 167.3(4) . 7_556
O8 C22 Eu1 41.2(3) . 7_556
C22 C22 Eu1 76.9(4) 7_556 7_556
O7 C22 Eu1 40.5(3) . .
O8 C22 Eu1 166.7(4) . .
C22 C22 Eu1 75.1(4) 7_556 .
Eu1 C22 Eu1 151.97(19) 7_556 .
C8 C9 C10 119.5(5) . .
C19 C18 C17 120.0(5) . .
C6 C7 C8 119.7(5) . .
N1 C5 C4 122.0(5) . .
N1 C5 C6 116.2(5) . .
C4 C5 C6 121.8(5) . .
N3 C15 C14 122.7(5) . .
N3 C11 C12 120.5(5) . .
N3 C11 C10 116.2(4) . .
C12 C11 C10 123.4(4) . .
C9 C8 C7 118.2(4) . .
C9 C8 C16 120.9(5) . .
C7 C8 C16 120.7(5) . .
C13 C12 C11 120.2(5) . .
C5 C4 C3 120.0(6) . .
C12 C13 C14 119.4(6) . .
C15 C14 C13 118.7(6) . .
N1 C1 C2 125.0(6) . .
C1 C2 C3 118.4(7) . .
C2 C3 C4 117.5(7) . .

loop_
_geom_bond_atom_site_label_1
_geom_bond_atom_site_label_2
_geom_bond_distance
_geom_bond_site_symmetry_2
Eu1 O3 2.357(4) 7
Eu1 O8 2.405(4) 7_556
Eu1 O7 2.414(4) .
Eu1 O5 2.427(4) 1_556
Eu1 O4 2.452(3) 2_554
Eu1 N3 2.502(4) .
Eu1 N1 2.518(5) .
Eu1 N2 2.551(4) .
Eu1 C22 3.202(5) 7_556
Eu1 C22 3.228(5) .
Eu1 S2 3.4502(12) 1_556
S2 O6 1.420(4) .
S2 O4 1.455(3) .
S2 O5 1.459(4) .
S2 C19 1.779(5) .
S2 Eu1 3.4502(12) 1_554
S1 O2 1.425(5) .
S1 O1 1.429(7) .
S1 O3 1.456(4) .
S1 C17 1.778(5) .
O4 Eu1 2.452(3) 2_554
O7 C22 1.258(6) .
N2 C10 1.332(6) .
N2 C6 1.347(6) .
C19 C18 1.369(7) .
C19 C20 1.388(7) .
C6 C7 1.386(6) .
C6 C5 1.496(7) .
C16 C21 1.377(7) .
C16 C17 1.398(7) .
C16 C8 1.511(6) .
N3 C15 1.339(7) .
N3 C11 1.367(6) .
N1 C5 1.336(6) .
N1 C1 1.332(8) .
O5 Eu1 2.427(4) 1_554
C17 C18 1.394(7) .
C20 C21 1.378(7) .
C10 C9 1.403(6) .
C10 C11 1.486(7) .
O3 Eu1 2.357(4) 7
O8 C22 1.255(6) .
O8 Eu1 2.405(4) 7_556
C22 C22 1.558(11) 7_556
C22 Eu1 3.202(5) 7_556
C9 C8 1.371(7) .
C7 C8 1.387(7) .
C5 C4 1.370(9) .
C15 C14 1.386(9) .
C11 C12 1.385(8) .
C12 C13 1.370(9) .
C4 C3 1.394(10) .
C13 C14 1.366(9) .
C1 C2 1.354(10) .
C2 C3 1.379(10) .
